data_7720656
loop_
_publ_author_name
'Rezazgui, David'
'C&#xed;sa&#x159;ov&#xe1;, Ivana'
'&#x160;t&#x11b;pni&#x10d;ka, Petr'
'Schulz, Ji&#x159;&#xed;'

_publ_section_title
;
 Synthesis of hybrid phosphinoferrocene ligands bearing amine pendants and
 catalytic evaluation of their gold(I) complexes.
;
_journal_issue 13
_journal_name_full 'Dalton transactions (Cambridge, England : 2003)'
_journal_page_first 5397
_journal_page_last 5407
_journal_paper_doi 10.1039/d6dt00321d
_journal_volume 55
_journal_year 2026
_chemical_formula_moiety 'C26 H26 Fe N P S'
_chemical_formula_sum 'C26 H26 Fe N P S'
_chemical_formula_weight 471.36
_space_group_crystal_system monoclinic
_space_group_IT_number 14
_space_group_name_Hall '-P 2yn'
_space_group_name_H-M_alt 'P 1 21/n 1'
_atom_sites_solution_hydrogens geom
_atom_sites_solution_primary direct
_atom_sites_solution_secondary difmap
_audit_creation_method SHELXL-2017/1
_audit_update_record
;
2025-12-18 deposited with the CCDC.	2026-03-09 downloaded from the CCDC.
;
_cell_angle_alpha 90
_cell_angle_beta 107.388(3)
_cell_angle_gamma 90
_cell_formula_units_Z 4
_cell_length_a 9.9729(4)
_cell_length_b 15.2520(7)
_cell_length_c 14.9371(6)
_cell_measurement_reflns_used 4919
_cell_measurement_temperature 150(2)
_cell_measurement_theta_max 72.05
_cell_measurement_theta_min 4.25
_cell_volume 2168.21(16)
_computing_cell_refinement 'SAINT V8.40B (Bruker Nano, Inc., 2019)'
_computing_data_collection 'Bruker Instrument Service vV6.2.15'
_computing_data_reduction 'SAINT V8.40B (Bruker Nano, Inc., 2019)'
_computing_molecular_graphics 'PLATON (Spek, 2017)'
_computing_publication_material 'PLATON (Spek, 2017)'
_computing_structure_refinement 'SHELXL-2017 (Sheldrick, 2017)'
_computing_structure_solution 'SHELXT 2018 (Sheldrick, 2018)'
_diffrn_ambient_temperature 150(2)
_diffrn_measured_fraction_theta_full 1.000
_diffrn_measured_fraction_theta_max 0.998
_diffrn_measurement_device_type 'Bruker D8 VENTURE Kappa Duo'
_diffrn_measurement_method '\f and \w scans'
_diffrn_radiation_monochromator 'Quazar Mo multilayer optic'
_diffrn_radiation_source 'I\mS micro-focus sealed tube'
_diffrn_radiation_type CuK\a
_diffrn_radiation_wavelength 1.54178
_diffrn_reflns_av_R_equivalents 0.0891
_diffrn_reflns_av_unetI/netI 0.0565
_diffrn_reflns_Laue_measured_fraction_full 1.000
_diffrn_reflns_Laue_measured_fraction_max 0.998
_diffrn_reflns_limit_h_max 12
_diffrn_reflns_limit_h_min -10
_diffrn_reflns_limit_k_max 18
_diffrn_reflns_limit_k_min -18
_diffrn_reflns_limit_l_max 18
_diffrn_reflns_limit_l_min -18
_diffrn_reflns_number 23509
_diffrn_reflns_point_group_measured_fraction_full 1.000
_diffrn_reflns_point_group_measured_fraction_max 0.998
_diffrn_reflns_theta_full 67.679
_diffrn_reflns_theta_max 72.205
_diffrn_reflns_theta_min 4.245
_exptl_absorpt_coefficient_mu 7.265
_exptl_absorpt_correction_T_max 0.77
_exptl_absorpt_correction_T_min 0.62
_exptl_absorpt_correction_type multi-scan
_exptl_absorpt_process_details 'SADABS-2016/2 - Bruker AXS'
_exptl_crystal_colour orange
_exptl_crystal_density_diffrn 1.444
_exptl_crystal_description plate
_exptl_crystal_F_000 984
_exptl_crystal_size_max 0.07
_exptl_crystal_size_mid 0.05
_exptl_crystal_size_min 0.04
_refine_diff_density_max 0.340
_refine_diff_density_min -0.417
_refine_diff_density_rms 0.069
_refine_ls_extinction_method none
_refine_ls_goodness_of_fit_ref 1.015
_refine_ls_hydrogen_treatment constr
_refine_ls_matrix_type full
_refine_ls_number_parameters 271
_refine_ls_number_reflns 4279
_refine_ls_number_restraints 0
_refine_ls_restrained_S_all 1.015
_refine_ls_R_factor_all 0.0634
_refine_ls_R_factor_gt 0.0417
_refine_ls_shift/su_max 0.001
_refine_ls_shift/su_mean 0.000
_refine_ls_structure_factor_coef Fsqd
_refine_ls_weighting_details 'w=1/[\s^2^(Fo^2^)+(0.0326P)^2^+1.8950P] where P=(Fo^2^+2Fc^2^)/3'
_refine_ls_weighting_scheme calc
_refine_ls_wR_factor_gt 0.0822
_refine_ls_wR_factor_ref 0.0901
_reflns_Friedel_coverage 0.000
_reflns_number_gt 3344
_reflns_number_total 4279
_reflns_threshold_expression 'I > 2\s(I)'
_cod_data_source_file d6dt00321d3.cif
_cod_data_source_block dr301
_cod_depositor_comments 'Adding full bibliography for 7720642--7720664.cif.'
_cod_original_sg_symbol_H-M 'P 21/n'
_cod_database_code 7720656
_shelx_shelxl_version_number 2017/1
_shelx_space_group_comment
;
The symmetry employed for this shelxl refinement is uniquely defined
by the following loop, which should always be used as a source of
symmetry information in preference to the above space-group names.
They are only intended as comments.
;
_shelx_estimated_absorpt_t_min 0.630
_shelx_estimated_absorpt_t_max 0.760

loop_
_space_group_symop_operation_xyz
'x, y, z'
'-x+1/2, y+1/2, -z+1/2'
'-x, -y, -z'
'x-1/2, -y-1/2, z-1/2'

loop_
_atom_site_label
_atom_site_type_symbol
_atom_site_fract_x
_atom_site_fract_y
_atom_site_fract_z
_atom_site_U_iso_or_equiv
_atom_site_adp_type
_atom_site_occupancy
_atom_site_site_symmetry_order
_atom_site_calc_flag
_atom_site_refinement_flags_posn
_atom_site_refinement_flags_adp
_atom_site_refinement_flags_occupancy
_atom_site_disorder_assembly
_atom_site_disorder_group
Fe1 Fe 0.64922(5) 0.75975(3) 0.48091(3) 0.01346(12) Uani 1 1 d . . . . .
P1 P 0.55018(7) 0.90013(4) 0.63090(5) 0.01465(16) Uani 1 1 d . . . . .
S1 S 0.57654(8) 0.41626(5) 0.27538(6) 0.02531(19) Uani 1 1 d . . . . .
N1 N 0.5884(2) 0.62160(15) 0.31118(16) 0.0171(5) Uani 1 1 d . . . . .
C1 C 0.6023(3) 0.70881(18) 0.34478(19) 0.0167(6) Uani 1 1 d . . . . .
C2 C 0.4913(3) 0.76274(19) 0.3557(2) 0.0193(6) Uani 1 1 d . . . . .
H2 H 0.397100 0.744649 0.346960 0.023 Uiso 1 1 calc R U . . .
C3 C 0.5460(3) 0.84818(19) 0.3821(2) 0.0212(7) Uani 1 1 d . . . . .
H3 H 0.494294 0.897326 0.392784 0.025 Uiso 1 1 calc R U . . .
C4 C 0.6915(3) 0.84721(19) 0.3895(2) 0.0228(7) Uani 1 1 d . . . . .
H4 H 0.754313 0.895480 0.405999 0.027 Uiso 1 1 calc R U . . .
C5 C 0.7261(3) 0.76074(18) 0.3678(2) 0.0186(6) Uani 1 1 d . . . . .
H5 H 0.816868 0.741107 0.368593 0.022 Uiso 1 1 calc R U . . .
C6 C 0.6249(3) 0.79735(17) 0.60695(19) 0.0151(6) Uani 1 1 d . . . . .
C7 C 0.7704(3) 0.78924(19) 0.61445(19) 0.0176(6) Uani 1 1 d . . . . .
H7 H 0.838414 0.834707 0.631617 0.021 Uiso 1 1 calc R U . . .
C8 C 0.7964(3) 0.70159(19) 0.5919(2) 0.0199(6) Uani 1 1 d . . . . .
H8 H 0.884529 0.678372 0.591378 0.024 Uiso 1 1 calc R U . . .
C9 C 0.6675(3) 0.65474(19) 0.5702(2) 0.0200(6) Uani 1 1 d . . . . .
H9 H 0.654647 0.594650 0.553059 0.024 Uiso 1 1 calc R U . . .
C10 C 0.5605(3) 0.71362(18) 0.57867(19) 0.0173(6) Uani 1 1 d . . . . .
H10 H 0.464037 0.699805 0.567560 0.021 Uiso 1 1 calc R U . . .
C11 C 0.5862(3) 0.89211(18) 0.75918(19) 0.0149(6) Uani 1 1 d . . . . .
C12 C 0.5792(3) 0.96930(18) 0.8089(2) 0.0190(6) Uani 1 1 d . . . . .
H12 H 0.556369 1.023250 0.776090 0.023 Uiso 1 1 calc R U . . .
C13 C 0.6053(3) 0.9675(2) 0.9054(2) 0.0245(7) Uani 1 1 d . . . . .
H13 H 0.597049 1.019749 0.938051 0.029 Uiso 1 1 calc R U . . .
C14 C 0.6436(3) 0.8895(2) 0.9546(2) 0.0269(7) Uani 1 1 d . . . . .
H14 H 0.663323 0.888446 1.020840 0.032 Uiso 1 1 calc R U . . .
C15 C 0.6528(3) 0.8134(2) 0.9063(2) 0.0234(7) Uani 1 1 d . . . . .
H15 H 0.679380 0.760012 0.939631 0.028 Uiso 1 1 calc R U . . .
C16 C 0.6236(3) 0.81453(18) 0.8094(2) 0.0182(6) Uani 1 1 d . . . . .
H16 H 0.629121 0.761685 0.777034 0.022 Uiso 1 1 calc R U . . .
C17 C 0.3606(3) 0.87710(18) 0.59347(19) 0.0157(6) Uani 1 1 d . . . . .
C18 C 0.2734(3) 0.92616(19) 0.5199(2) 0.0198(6) Uani 1 1 d . . . . .
H18 H 0.313703 0.967768 0.488122 0.024 Uiso 1 1 calc R U . . .
C19 C 0.1295(3) 0.9149(2) 0.4927(2) 0.0246(7) Uani 1 1 d . . . . .
H19 H 0.071606 0.947923 0.441832 0.030 Uiso 1 1 calc R U . . .
C20 C 0.0694(3) 0.8556(2) 0.5392(2) 0.0250(7) Uani 1 1 d . . . . .
H20 H -0.029752 0.848837 0.521153 0.030 Uiso 1 1 calc R U . . .
C21 C 0.1539(3) 0.8059(2) 0.6125(2) 0.0212(7) Uani 1 1 d . . . . .
H21 H 0.112571 0.764837 0.644177 0.025 Uiso 1 1 calc R U . . .
C22 C 0.2982(3) 0.81627(18) 0.6392(2) 0.0173(6) Uani 1 1 d . . . . .
H22 H 0.355735 0.781845 0.688947 0.021 Uiso 1 1 calc R U . . .
C23 C 0.4749(3) 0.57045(19) 0.3291(2) 0.0217(7) Uani 1 1 d . . . . .
H23A H 0.391860 0.608655 0.321210 0.026 Uiso 1 1 calc R U . . .
H23B H 0.505333 0.549381 0.394806 0.026 Uiso 1 1 calc R U . . .
C24 C 0.4337(3) 0.49241(19) 0.2635(2) 0.0239(7) Uani 1 1 d . . . . .
H24A H 0.400960 0.513776 0.197951 0.029 Uiso 1 1 calc R U . . .
H24B H 0.354367 0.461339 0.276539 0.029 Uiso 1 1 calc R U . . .
C25 C 0.7025(3) 0.49545(19) 0.2612(2) 0.0224(7) Uani 1 1 d . . . . .
H25A H 0.794577 0.466226 0.271676 0.027 Uiso 1 1 calc R U . . .
H25B H 0.672156 0.517597 0.195903 0.027 Uiso 1 1 calc R U . . .
C26 C 0.7199(3) 0.57245(19) 0.3282(2) 0.0198(6) Uani 1 1 d . . . . .
H26A H 0.749673 0.550647 0.393590 0.024 Uiso 1 1 calc R U . . .
H26B H 0.794224 0.611914 0.320124 0.024 Uiso 1 1 calc R U . . .

loop_
_atom_site_aniso_label
_atom_site_aniso_U_11
_atom_site_aniso_U_22
_atom_site_aniso_U_33
_atom_site_aniso_U_23
_atom_site_aniso_U_13
_atom_site_aniso_U_12
Fe1 0.0152(2) 0.0116(2) 0.0149(2) 0.00017(18) 0.00655(17) 0.00010(18)
P1 0.0157(4) 0.0132(4) 0.0165(4) 0.0002(3) 0.0070(3) -0.0004(3)
S1 0.0296(4) 0.0138(4) 0.0329(4) 0.0009(3) 0.0098(3) -0.0006(3)
N1 0.0183(13) 0.0165(12) 0.0186(12) -0.0025(10) 0.0084(10) -0.0006(10)
C1 0.0234(16) 0.0153(14) 0.0132(14) -0.0002(11) 0.0082(12) -0.0010(12)
C2 0.0190(15) 0.0199(15) 0.0172(14) 0.0015(12) 0.0027(12) 0.0030(12)
C3 0.0298(17) 0.0159(15) 0.0163(15) 0.0042(12) 0.0043(13) 0.0054(13)
C4 0.0347(19) 0.0156(15) 0.0201(16) 0.0039(12) 0.0110(14) -0.0032(13)
C5 0.0215(15) 0.0198(15) 0.0189(14) -0.0001(12) 0.0127(12) -0.0015(13)
C6 0.0194(15) 0.0142(14) 0.0131(14) 0.0012(11) 0.0072(12) -0.0008(12)
C7 0.0150(15) 0.0219(15) 0.0141(14) -0.0034(11) 0.0016(12) 0.0000(12)
C8 0.0181(16) 0.0205(15) 0.0209(15) 0.0017(12) 0.0055(12) 0.0065(12)
C9 0.0291(17) 0.0150(15) 0.0174(15) 0.0016(12) 0.0091(13) 0.0008(13)
C10 0.0197(16) 0.0181(15) 0.0175(15) 0.0037(11) 0.0107(12) 0.0001(12)
C11 0.0114(14) 0.0157(14) 0.0192(15) -0.0031(11) 0.0070(11) -0.0038(11)
C12 0.0210(16) 0.0141(14) 0.0221(16) -0.0011(12) 0.0070(13) -0.0025(12)
C13 0.0302(18) 0.0221(16) 0.0217(16) -0.0085(13) 0.0087(14) -0.0063(14)
C14 0.0317(18) 0.0328(18) 0.0161(15) -0.0014(13) 0.0069(14) -0.0047(15)
C15 0.0253(17) 0.0214(16) 0.0220(16) 0.0062(13) 0.0049(13) -0.0011(13)
C16 0.0189(15) 0.0159(15) 0.0199(15) -0.0009(12) 0.0061(12) -0.0016(12)
C17 0.0147(14) 0.0155(14) 0.0164(14) -0.0023(11) 0.0041(11) 0.0018(11)
C18 0.0227(17) 0.0186(15) 0.0201(15) 0.0004(12) 0.0096(13) 0.0012(13)
C19 0.0203(16) 0.0305(18) 0.0210(16) 0.0017(13) 0.0031(13) 0.0090(14)
C20 0.0154(16) 0.0377(19) 0.0216(16) -0.0062(14) 0.0049(13) -0.0007(14)
C21 0.0232(17) 0.0232(16) 0.0200(16) -0.0051(12) 0.0106(13) -0.0055(13)
C22 0.0194(16) 0.0160(15) 0.0173(15) -0.0002(11) 0.0067(12) 0.0007(12)
C23 0.0173(15) 0.0232(16) 0.0264(16) -0.0033(13) 0.0090(13) -0.0036(12)
C24 0.0230(17) 0.0190(16) 0.0298(18) -0.0030(13) 0.0082(14) -0.0035(13)
C25 0.0219(16) 0.0209(16) 0.0267(17) -0.0015(13) 0.0106(14) 0.0014(13)
C26 0.0178(15) 0.0198(15) 0.0223(15) -0.0043(12) 0.0070(12) -0.0006(12)

loop_
_atom_type_symbol
_atom_type_description
_atom_type_scat_dispersion_real
_atom_type_scat_dispersion_imag
_atom_type_scat_source
C C 0.0181 0.0091 'International Tables Vol C Tables 4.2.6.8 and 6.1.1.4'
H H 0.0000 0.0000 'International Tables Vol C Tables 4.2.6.8 and 6.1.1.4'
Fe Fe -1.1336 3.1974 'International Tables Vol C Tables 4.2.6.8 and 6.1.1.4'
N N 0.0311 0.0180 'International Tables Vol C Tables 4.2.6.8 and 6.1.1.4'
P P 0.2955 0.4335 'International Tables Vol C Tables 4.2.6.8 and 6.1.1.4'
S S 0.3331 0.5567 'International Tables Vol C Tables 4.2.6.8 and 6.1.1.4'

loop_
_geom_angle_atom_site_label_1
_geom_angle_atom_site_label_2
_geom_angle_atom_site_label_3
_geom_angle
_geom_angle_site_symmetry_1
_geom_angle_site_symmetry_3
_geom_angle_publ_flag
C3 Fe1 C4 40.82(13) . . ?
C3 Fe1 C10 120.83(12) . . ?
C4 Fe1 C10 157.29(12) . . ?
C3 Fe1 C7 125.69(12) . . ?
C4 Fe1 C7 109.14(12) . . ?
C10 Fe1 C7 68.64(12) . . ?
C3 Fe1 C6 107.90(12) . . ?
C4 Fe1 C6 122.42(11) . . ?
C10 Fe1 C6 41.02(11) . . ?
C7 Fe1 C6 40.75(11) . . ?
C3 Fe1 C5 68.35(12) . . ?
C4 Fe1 C5 40.73(11) . . ?
C10 Fe1 C5 159.65(11) . . ?
C7 Fe1 C5 122.85(12) . . ?
C6 Fe1 C5 158.29(11) . . ?
C3 Fe1 C2 40.67(12) . . ?
C4 Fe1 C2 68.41(12) . . ?
C10 Fe1 C2 106.27(12) . . ?
C7 Fe1 C2 161.78(11) . . ?
C6 Fe1 C2 124.10(12) . . ?
C5 Fe1 C2 67.92(12) . . ?
C3 Fe1 C9 155.91(13) . . ?
C4 Fe1 C9 161.20(12) . . ?
C10 Fe1 C9 40.76(11) . . ?
C7 Fe1 C9 68.14(12) . . ?
C6 Fe1 C9 68.55(11) . . ?
C5 Fe1 C9 123.83(12) . . ?
C2 Fe1 C9 120.18(12) . . ?
C3 Fe1 C8 162.46(12) . . ?
C4 Fe1 C8 125.48(13) . . ?
C10 Fe1 C8 68.47(12) . . ?
C7 Fe1 C8 40.48(11) . . ?
C6 Fe1 C8 68.45(11) . . ?
C5 Fe1 C8 108.31(12) . . ?
C2 Fe1 C8 155.67(12) . . ?
C9 Fe1 C8 40.40(12) . . ?
C3 Fe1 C1 67.92(11) . . ?
C4 Fe1 C1 67.91(11) . . ?
C10 Fe1 C1 123.15(11) . . ?
C7 Fe1 C1 157.17(11) . . ?
C6 Fe1 C1 160.30(11) . . ?
C5 Fe1 C1 40.01(11) . . ?
C2 Fe1 C1 40.23(11) . . ?
C9 Fe1 C1 106.95(11) . . ?
C8 Fe1 C1 121.38(11) . . ?
C6 P1 C17 102.73(13) . . ?
C6 P1 C11 100.56(13) . . ?
C17 P1 C11 99.59(12) . . ?
C25 S1 C24 96.60(14) . . ?
C1 N1 C23 115.8(2) . . ?
C1 N1 C26 115.6(2) . . ?
C23 N1 C26 113.4(2) . . ?
N1 C1 C5 126.7(3) . . ?
N1 C1 C2 125.8(3) . . ?
C5 C1 C2 107.4(2) . . ?
N1 C1 Fe1 131.54(19) . . ?
C5 C1 Fe1 68.43(15) . . ?
C2 C1 Fe1 68.33(16) . . ?
C3 C2 C1 108.3(3) . . ?
C3 C2 Fe1 69.04(16) . . ?
C1 C2 Fe1 71.43(16) . . ?
C3 C2 H2 125.9 . . ?
C1 C2 H2 125.9 . . ?
Fe1 C2 H2 125.2 . . ?
C2 C3 C4 108.1(3) . . ?
C2 C3 Fe1 70.28(16) . . ?
C4 C3 Fe1 69.72(17) . . ?
C2 C3 H3 126.0 . . ?
C4 C3 H3 126.0 . . ?
Fe1 C3 H3 125.6 . . ?
C3 C4 C5 107.6(3) . . ?
C3 C4 Fe1 69.46(16) . . ?
C5 C4 Fe1 70.11(16) . . ?
C3 C4 H4 126.2 . . ?
C5 C4 H4 126.2 . . ?
Fe1 C4 H4 125.8 . . ?
C1 C5 C4 108.6(3) . . ?
C1 C5 Fe1 71.56(15) . . ?
C4 C5 Fe1 69.16(16) . . ?
C1 C5 H5 125.7 . . ?
C4 C5 H5 125.7 . . ?
Fe1 C5 H5 125.2 . . ?
C7 C6 C10 107.5(2) . . ?
C7 C6 P1 121.8(2) . . ?
C10 C6 P1 130.7(2) . . ?
C7 C6 Fe1 69.58(15) . . ?
C10 C6 Fe1 69.27(15) . . ?
P1 C6 Fe1 126.17(14) . . ?
C8 C7 C6 108.4(3) . . ?
C8 C7 Fe1 70.06(16) . . ?
C6 C7 Fe1 69.67(16) . . ?
C8 C7 H7 125.8 . . ?
C6 C7 H7 125.8 . . ?
Fe1 C7 H7 126.1 . . ?
C9 C8 C7 108.1(3) . . ?
C9 C8 Fe1 69.78(17) . . ?
C7 C8 Fe1 69.46(16) . . ?
C9 C8 H8 126.0 . . ?
C7 C8 H8 126.0 . . ?
Fe1 C8 H8 126.4 . . ?
C8 C9 C10 108.2(2) . . ?
C8 C9 Fe1 69.82(16) . . ?
C10 C9 Fe1 69.16(15) . . ?
C8 C9 H9 125.9 . . ?
C10 C9 H9 125.9 . . ?
Fe1 C9 H9 126.7 . . ?
C9 C10 C6 107.8(2) . . ?
C9 C10 Fe1 70.08(15) . . ?
C6 C10 Fe1 69.71(15) . . ?
C9 C10 H10 126.1 . . ?
C6 C10 H10 126.1 . . ?
Fe1 C10 H10 125.7 . . ?
C16 C11 C12 118.4(3) . . ?
C16 C11 P1 123.7(2) . . ?
C12 C11 P1 117.9(2) . . ?
C13 C12 C11 120.7(3) . . ?
C13 C12 H12 119.7 . . ?
C11 C12 H12 119.7 . . ?
C12 C13 C14 120.1(3) . . ?
C12 C13 H13 119.9 . . ?
C14 C13 H13 119.9 . . ?
C15 C14 C13 119.5(3) . . ?
C15 C14 H14 120.2 . . ?
C13 C14 H14 120.2 . . ?
C14 C15 C16 120.5(3) . . ?
C14 C15 H15 119.8 . . ?
C16 C15 H15 119.8 . . ?
C15 C16 C11 120.8(3) . . ?
C15 C16 H16 119.6 . . ?
C11 C16 H16 119.6 . . ?
C18 C17 C22 118.4(3) . . ?
C18 C17 P1 118.6(2) . . ?
C22 C17 P1 122.9(2) . . ?
C19 C18 C17 120.8(3) . . ?
C19 C18 H18 119.6 . . ?
C17 C18 H18 119.6 . . ?
C18 C19 C20 120.2(3) . . ?
C18 C19 H19 119.9 . . ?
C20 C19 H19 119.9 . . ?
C19 C20 C21 120.1(3) . . ?
C19 C20 H20 119.9 . . ?
C21 C20 H20 119.9 . . ?
C22 C21 C20 119.9(3) . . ?
C22 C21 H21 120.1 . . ?
C20 C21 H21 120.1 . . ?
C21 C22 C17 120.7(3) . . ?
C21 C22 H22 119.7 . . ?
C17 C22 H22 119.7 . . ?
N1 C23 C24 112.0(2) . . ?
N1 C23 H23A 109.2 . . ?
C24 C23 H23A 109.2 . . ?
N1 C23 H23B 109.2 . . ?
C24 C23 H23B 109.2 . . ?
H23A C23 H23B 107.9 . . ?
C23 C24 S1 112.8(2) . . ?
C23 C24 H24A 109.0 . . ?
S1 C24 H24A 109.0 . . ?
C23 C24 H24B 109.0 . . ?
S1 C24 H24B 109.0 . . ?
H24A C24 H24B 107.8 . . ?
C26 C25 S1 112.8(2) . . ?
C26 C25 H25A 109.0 . . ?
S1 C25 H25A 109.0 . . ?
C26 C25 H25B 109.0 . . ?
S1 C25 H25B 109.0 . . ?
H25A C25 H25B 107.8 . . ?
N1 C26 C25 111.2(2) . . ?
N1 C26 H26A 109.4 . . ?
C25 C26 H26A 109.4 . . ?
N1 C26 H26B 109.4 . . ?
C25 C26 H26B 109.4 . . ?
H26A C26 H26B 108.0 . . ?

loop_
_geom_bond_atom_site_label_1
_geom_bond_atom_site_label_2
_geom_bond_distance
_geom_bond_site_symmetry_2
_geom_bond_publ_flag
Fe1 C3 2.037(3) . ?
Fe1 C4 2.041(3) . ?
Fe1 C10 2.045(3) . ?
Fe1 C7 2.050(3) . ?
Fe1 C6 2.051(3) . ?
Fe1 C5 2.054(3) . ?
Fe1 C2 2.054(3) . ?
Fe1 C9 2.057(3) . ?
Fe1 C8 2.058(3) . ?
Fe1 C1 2.095(3) . ?
P1 C6 1.816(3) . ?
P1 C17 1.839(3) . ?
P1 C11 1.845(3) . ?
S1 C25 1.800(3) . ?
S1 C24 1.805(3) . ?
N1 C1 1.414(4) . ?
N1 C23 1.464(4) . ?
N1 C26 1.465(4) . ?
C1 C5 1.420(4) . ?
C1 C2 1.427(4) . ?
C2 C3 1.422(4) . ?
C2 H2 0.9500 . ?
C3 C4 1.422(4) . ?
C3 H3 0.9500 . ?
C4 C5 1.425(4) . ?
C4 H4 0.9500 . ?
C5 H5 0.9500 . ?
C6 C7 1.428(4) . ?
C6 C10 1.435(4) . ?
C7 C8 1.421(4) . ?
C7 H7 0.9500 . ?
C8 C9 1.421(4) . ?
C8 H8 0.9500 . ?
C9 C10 1.428(4) . ?
C9 H9 0.9500 . ?
C10 H10 0.9500 . ?
C11 C16 1.391(4) . ?
C11 C12 1.405(4) . ?
C12 C13 1.387(4) . ?
C12 H12 0.9500 . ?
C13 C14 1.390(4) . ?
C13 H13 0.9500 . ?
C14 C15 1.385(4) . ?
C14 H14 0.9500 . ?
C15 C16 1.388(4) . ?
C15 H15 0.9500 . ?
C16 H16 0.9500 . ?
C17 C18 1.397(4) . ?
C17 C22 1.402(4) . ?
C18 C19 1.381(4) . ?
C18 H18 0.9500 . ?
C19 C20 1.381(4) . ?
C19 H19 0.9500 . ?
C20 C21 1.389(4) . ?
C20 H20 0.9500 . ?
C21 C22 1.383(4) . ?
C21 H21 0.9500 . ?
C22 H22 0.9500 . ?
C23 C24 1.518(4) . ?
C23 H23A 0.9900 . ?
C23 H23B 0.9900 . ?
C24 H24A 0.9900 . ?
C24 H24B 0.9900 . ?
C25 C26 1.519(4) . ?
C25 H25A 0.9900 . ?
C25 H25B 0.9900 . ?
C26 H26A 0.9900 . ?
C26 H26B 0.9900 . ?
